data_4134894
loop_
_publ_author_name
'Amombo Noa, Francoise M.'
'Svensson Grape, Erik'
'Br\"ulls, Steffen M'
'Cheung, Ocean'
'Malmberg, Per'
'Inge, A. Ken'
'McKenzie, Christine J.'
'M\%artensson, Jerker'
'Ohrstrom, Lars'

_publ_section_title
;
 Metal-Organic Frameworks with Hexakis(4-carboxyphenyl)benzene -
 Extensions to Reticular Chemistry and Introducing Foldable Nets.
;
_journal_name_full 'Journal of the American Chemical Society'
_journal_paper_doi 10.1021/jacs.0c02984
_journal_year 2020
_chemical_formula_sum 'C26 H20 Cu N O6'
_chemical_formula_weight 505.97
_space_group_crystal_system monoclinic
_space_group_IT_number 15
_space_group_name_Hall '-I 2ya'
_space_group_name_H-M_alt 'I 1 2/a 1'
_atom_sites_solution_hydrogens mixed
_audit_creation_method SHELXL-2018/1
_cell_angle_alpha 90
_cell_angle_beta 103.980(6)
_cell_angle_gamma 90
_cell_formula_units_Z 8
_cell_length_a 12.8598(8)
_cell_length_b 29.2610(14)
_cell_length_c 13.8247(7)
_cell_measurement_reflns_used 12993
_cell_measurement_temperature 100(2)
_cell_measurement_theta_max 68.239
_cell_measurement_theta_min 3.020
_cell_volume 5048.0(5)
_computing_structure_refinement 'SHELXL-2018/1 (Sheldrick, 2018)'
_computing_structure_solution 'SHELXT 2014/5 (Sheldrick, 2014)'
_diffrn_ambient_temperature 100(2)
_diffrn_measured_fraction_theta_full 0.998
_diffrn_measured_fraction_theta_max 0.998
_diffrn_measurement_device_type 'XtaLAB Synergy, Dualflex, AtlasS2'
_diffrn_measurement_method 'four-circle diffractometer'
_diffrn_radiation_type CuK\a
_diffrn_radiation_wavelength 1.54184
_diffrn_reflns_av_R_equivalents 0.0386
_diffrn_reflns_av_unetI/netI 0.0338
_diffrn_reflns_Laue_measured_fraction_full 0.998
_diffrn_reflns_Laue_measured_fraction_max 0.998
_diffrn_reflns_limit_h_max 14
_diffrn_reflns_limit_h_min -15
_diffrn_reflns_limit_k_max 35
_diffrn_reflns_limit_k_min -30
_diffrn_reflns_limit_l_max 16
_diffrn_reflns_limit_l_min -16
_diffrn_reflns_number 12993
_diffrn_reflns_point_group_measured_fraction_full 0.998
_diffrn_reflns_point_group_measured_fraction_max 0.998
_diffrn_reflns_theta_full 67.684
_diffrn_reflns_theta_max 68.239
_diffrn_reflns_theta_min 3.020
_diffrn_source 'micro-focus sealed X-ray tube'
_exptl_absorpt_coefficient_mu 1.556
_exptl_absorpt_correction_T_max 1.00000
_exptl_absorpt_correction_T_min 0.86084
_exptl_absorpt_correction_type multi-scan
_exptl_absorpt_process_details
;
CrysAlisPro 1.171.40.21a (Rigaku Oxford Diffraction, 2018)
Empirical absorption correction using spherical harmonics,
 implemented in SCALE3 ABSPACK scaling algorithm.
;
_exptl_crystal_colour 'sky blue'
_exptl_crystal_density_diffrn 1.332
_exptl_crystal_description block
_exptl_crystal_F_000 2080
_refine_diff_density_max 1.159
_refine_diff_density_min -0.429
_refine_diff_density_rms 0.077
_refine_ls_extinction_method none
_refine_ls_goodness_of_fit_ref 1.090
_refine_ls_hydrogen_treatment constr
_refine_ls_matrix_type full
_refine_ls_number_parameters 316
_refine_ls_number_reflns 4622
_refine_ls_number_restraints 24
_refine_ls_restrained_S_all 1.090
_refine_ls_R_factor_all 0.1225
_refine_ls_R_factor_gt 0.1199
_refine_ls_shift/su_max 0.000
_refine_ls_shift/su_mean 0.000
_refine_ls_structure_factor_coef Fsqd
_refine_ls_weighting_details 'w=1/[\s^2^(Fo^2^)+(0.1678P)^2^+15.8430P] where P=(Fo^2^+2Fc^2^)/3'
_refine_ls_weighting_scheme calc
_refine_ls_wR_factor_gt 0.3179
_refine_ls_wR_factor_ref 0.3203
_reflns_Friedel_coverage 0.000
_reflns_number_gt 4402
_reflns_number_total 4622
_reflns_threshold_expression 'I > 2\s(I)'
_cod_data_source_file ja0c02984_si_002.cif
_cod_data_source_block CHT-7
_cod_original_sg_symbol_H-M 'I 2/a'
_cod_database_code 4134894
_shelx_shelxl_version_number 2018/1
_shelx_space_group_comment
;
The symmetry employed for this shelxl refinement is uniquely defined
by the following loop, which should always be used as a source of
symmetry information in preference to the above space-group names.
They are only intended as comments.
;

loop_
_space_group_symop_operation_xyz
'x, y, z'
'-x+1/2, y, -z'
'x+1/2, y+1/2, z+1/2'
'-x+1, y+1/2, -z+1/2'
'-x, -y, -z'
'x-1/2, -y, z'
'-x+1/2, -y+1/2, -z+1/2'
'x, -y+1/2, z+1/2'

loop_
_atom_site_label
_atom_site_type_symbol
_atom_site_fract_x
_atom_site_fract_y
_atom_site_fract_z
_atom_site_U_iso_or_equiv
_atom_site_adp_type
_atom_site_occupancy
_atom_site_site_symmetry_order
_atom_site_calc_flag
_atom_site_refinement_flags_posn
_atom_site_refinement_flags_adp
_atom_site_refinement_flags_occupancy
_atom_site_disorder_assembly
_atom_site_disorder_group
Cu1 Cu 0.250000 0.23840(4) 0.500000 0.0545(12) Uani 1 2 d S T P . .
Cu2 Cu 0.250000 -0.10390(4) 0.500000 0.0475(11) Uani 1 2 d S T P . .
O1 O 0.3043(4) 0.19486(15) 0.6067(4) 0.0537(16) Uani 1 1 d . . . . .
O2 O 0.4431(4) 0.21450(19) 0.5460(4) 0.0634(18) Uani 1 1 d . . . . .
O3 O 0.3824(8) -0.0538(2) 0.5257(5) 0.103(3) Uani 1 1 d . U . . .
O4 O 0.3251(5) -0.0910(2) 0.6406(4) 0.0703(19) Uani 1 1 d . U . . .
O6 O 0.7311(4) -0.20294(15) 0.9187(4) 0.0569(16) Uani 1 1 d . . . . .
O5 O 0.8376(8) 0.33028(19) 1.0145(4) 0.096(3) Uani 1 1 d . . . . .
C1 C 0.4046(5) 0.1933(2) 0.6068(5) 0.0459(17) Uani 1 1 d . . . . .
C2 C 0.4772(5) 0.1646(2) 0.6869(4) 0.0420(17) Uani 1 1 d . . . . .
C3 C 0.4332(5) 0.1411(3) 0.7554(5) 0.0512(18) Uani 1 1 d . . . . .
H3 H 0.359914 0.142453 0.750775 0.061 Uiso 1 1 calc R U . . .
C4 C 0.4994(5) 0.1159(2) 0.8303(5) 0.0460(17) Uani 1 1 d . . . . .
H4 H 0.469556 0.099794 0.874927 0.055 Uiso 1 1 calc R U . . .
C5 C 0.6081(5) 0.11424(18) 0.8400(4) 0.0361(15) Uani 1 1 d . . . . .
C6 C 0.6513(5) 0.1378(2) 0.7705(4) 0.0419(16) Uani 1 1 d . . . . .
H6 H 0.724665 0.136982 0.775498 0.050 Uiso 1 1 calc R U . . .
C7 C 0.5847(5) 0.1624(2) 0.6942(4) 0.0450(17) Uani 1 1 d . . . . .
H7 H 0.613734 0.177539 0.647623 0.054 Uiso 1 1 calc R U . . .
C21 C 0.6800(4) 0.08790(18) 0.9217(4) 0.0345(15) Uani 1 1 d . . . . .
C22 C 0.6784(4) 0.04004(18) 0.9230(4) 0.0355(15) Uani 1 1 d . . . . .
C23 C 0.750000 0.0162(3) 1.000000 0.0352(19) Uani 1 2 d S T P . .
C20 C 0.750000 0.1116(3) 1.000000 0.0350(19) Uani 1 2 d S T P . .
C12 C 0.6024(5) 0.01484(19) 0.8422(4) 0.0384(16) Uani 1 1 d . . . . .
C11 C 0.6069(6) 0.0192(2) 0.7431(4) 0.0446(17) Uani 1 1 d . . . . .
H11 H 0.657279 0.038367 0.725998 0.054 Uiso 1 1 calc R U . . .
C10 C 0.5351(6) -0.0054(2) 0.6695(5) 0.053(2) Uani 1 1 d . . . . .
H10 H 0.538372 -0.002778 0.603281 0.064 Uiso 1 1 calc R U . . .
C9 C 0.4587(6) -0.0338(2) 0.6946(5) 0.0533(19) Uani 1 1 d . . . . .
C14 C 0.4546(5) -0.0383(2) 0.7928(5) 0.0500(18) Uani 1 1 d . . . . .
H14 H 0.404818 -0.057818 0.809787 0.060 Uiso 1 1 calc R U . . .
C13 C 0.5249(5) -0.0136(2) 0.8664(5) 0.0424(16) Uani 1 1 d . . . . .
H13 H 0.520491 -0.016057 0.932384 0.051 Uiso 1 1 calc R U . . .
C8 C 0.3843(7) -0.0604(2) 0.6152(6) 0.063(2) Uani 1 1 d . U . . .
C24 C 0.750000 -0.0351(3) 1.000000 0.0356(19) Uani 1 2 d S T P . .
C25 C 0.7634(5) -0.05896(18) 0.9171(4) 0.0365(15) Uani 1 1 d . . . . .
H25 H 0.774154 -0.043189 0.861867 0.044 Uiso 1 1 calc R U . . .
C26 C 0.7608(5) -0.1068(2) 0.9166(5) 0.0424(17) Uani 1 1 d . . . . .
H26 H 0.766412 -0.122657 0.859830 0.051 Uiso 1 1 calc R U . . .
C27 C 0.750000 -0.1304(3) 1.000000 0.042(2) Uani 1 2 d S T P . .
C28 C 0.750000 -0.1816(3) 1.000000 0.047(2) Uani 1 2 d S T P . .
C19 C 0.750000 0.1628(3) 1.000000 0.0366(19) Uani 1 2 d S T P . .
C18 C 0.8375(5) 0.1871(2) 0.9827(4) 0.0385(16) Uani 1 1 d . . . . .
H18 H 0.895984 0.171228 0.971103 0.046 Uiso 1 1 calc R U . . .
C17 C 0.8381(6) 0.2344(2) 0.9827(4) 0.0461(17) Uani 1 1 d . . . . .
H17 H 0.896771 0.250187 0.971347 0.055 Uiso 1 1 calc R U . . .
C16 C 0.750000 0.2584(3) 1.000000 0.053(3) Uani 1 2 d S T P . .
C15 C 0.750000 0.3098(4) 1.000000 0.079(5) Uani 1 2 d S T P . .
N1 N 0.4835(7) 0.1922(3) 0.3286(5) 0.077(2) Uani 1 1 d . . . . .
H1A H 0.436524 0.170173 0.331282 0.092 Uiso 1 1 d R U . . .
H1B H 0.531964 0.192263 0.386732 0.092 Uiso 1 1 d R U . . .
C30 C 0.5443(15) 0.1832(8) 0.2498(16) 0.163(8) Uani 1 1 d . U . . .
H30A H 0.499549 0.166510 0.195680 0.245 Uiso 1 1 calc R U . . .
H30B H 0.607424 0.165711 0.278011 0.245 Uiso 1 1 calc R U . . .
H30C H 0.564524 0.211800 0.225439 0.245 Uiso 1 1 calc R U . . .
C29 C 0.4246(10) 0.2366(4) 0.3175(7) 0.090(3) Uani 1 1 d . U . . .
H29A H 0.373287 0.237377 0.254222 0.134 Uiso 1 1 calc R U . . .
H29B H 0.474537 0.261320 0.320996 0.134 Uiso 1 1 calc R U . . .
H29C H 0.388102 0.239756 0.370044 0.134 Uiso 1 1 calc R U . . .

loop_
_atom_site_aniso_label
_atom_site_aniso_U_11
_atom_site_aniso_U_22
_atom_site_aniso_U_33
_atom_site_aniso_U_23
_atom_site_aniso_U_13
_atom_site_aniso_U_12
Cu1 0.0622(14) 0.0298(12) 0.0533(13) 0.000 -0.0213(7) 0.000
Cu2 0.0560(13) 0.0338(13) 0.0424(13) 0.000 -0.0081(6) 0.000
O1 0.053(3) 0.039(2) 0.056(3) 0.0073(19) -0.012(2) 0.0038(19)
O2 0.059(3) 0.061(3) 0.056(3) 0.023(2) -0.013(2) -0.009(2)
O3 0.168(7) 0.056(4) 0.055(4) 0.002(3) -0.034(4) -0.040(4)
O4 0.059(3) 0.083(4) 0.056(3) -0.027(3) -0.011(2) -0.007(3)
O6 0.076(3) 0.030(2) 0.050(3) -0.0022(18) -0.014(2) 0.003(2)
O5 0.186(8) 0.038(3) 0.054(3) -0.001(2) 0.006(4) -0.039(4)
C1 0.046(3) 0.037(3) 0.047(3) 0.001(2) -0.005(3) -0.005(2)
C2 0.044(3) 0.035(3) 0.038(3) 0.002(2) -0.009(2) 0.003(2)
C3 0.038(3) 0.057(4) 0.053(4) 0.013(3) 0.002(3) 0.005(3)
C4 0.046(3) 0.052(4) 0.041(3) 0.015(3) 0.014(3) 0.001(3)
C5 0.040(3) 0.027(3) 0.037(3) 0.001(2) 0.000(2) -0.003(2)
C6 0.042(3) 0.042(3) 0.039(3) 0.005(2) 0.005(2) 0.000(2)
C7 0.050(3) 0.043(3) 0.037(3) 0.010(2) 0.001(3) -0.005(3)
C21 0.038(3) 0.028(3) 0.033(3) 0.000(2) 0.000(2) 0.001(2)
C22 0.041(3) 0.028(3) 0.034(3) 0.000(2) 0.003(2) 0.000(2)
C23 0.042(4) 0.027(4) 0.031(4) 0.000 -0.002(3) 0.000
C20 0.043(4) 0.026(4) 0.031(4) 0.000 0.001(3) 0.000
C12 0.041(3) 0.032(3) 0.037(3) -0.002(2) -0.002(2) 0.001(2)
C11 0.059(4) 0.035(3) 0.033(3) 0.003(2) 0.000(3) 0.000(3)
C10 0.078(5) 0.038(3) 0.033(3) -0.002(2) -0.007(3) 0.003(3)
C9 0.072(4) 0.036(3) 0.041(3) -0.008(3) -0.007(3) -0.001(3)
C14 0.044(3) 0.040(3) 0.057(4) -0.004(3) -0.006(3) -0.003(3)
C13 0.046(3) 0.036(3) 0.040(3) -0.005(2) 0.001(2) 0.000(2)
C8 0.072(5) 0.041(4) 0.058(5) -0.010(3) -0.022(4) 0.002(3)
C24 0.039(4) 0.025(4) 0.037(4) 0.000 -0.002(3) 0.000
C25 0.043(3) 0.030(3) 0.034(3) 0.001(2) 0.005(2) 0.001(2)
C26 0.048(3) 0.034(3) 0.042(3) -0.004(2) 0.005(2) 0.006(2)
C27 0.044(4) 0.028(4) 0.048(5) 0.000 -0.001(3) 0.000
C28 0.052(5) 0.036(4) 0.044(5) 0.000 -0.004(4) 0.000
C19 0.042(4) 0.032(4) 0.030(4) 0.000 -0.003(3) 0.000
C18 0.039(3) 0.040(3) 0.036(3) 0.002(2) 0.008(2) 0.000(2)
C17 0.062(4) 0.034(3) 0.038(3) 0.002(2) 0.004(3) -0.009(3)
C16 0.083(7) 0.026(4) 0.038(4) 0.000 -0.006(4) 0.000
C15 0.163(15) 0.036(6) 0.031(5) 0.000 0.010(6) 0.000
N1 0.099(6) 0.070(5) 0.052(4) 0.008(3) 0.000(4) -0.019(4)
C30 0.128(13) 0.22(2) 0.169(17) 0.062(15) 0.086(13) 0.018(13)
C29 0.116(8) 0.088(7) 0.055(5) 0.017(5) 0.001(5) -0.005(6)

loop_
_atom_type_symbol
_atom_type_description
_atom_type_scat_dispersion_real
_atom_type_scat_dispersion_imag
_atom_type_scat_source
C C 0.0181 0.0091 'International Tables Vol C Tables 4.2.6.8 and 6.1.1.4'
H H 0.0000 0.0000 'International Tables Vol C Tables 4.2.6.8 and 6.1.1.4'
Cu Cu -1.9646 0.5888 'International Tables Vol C Tables 4.2.6.8 and 6.1.1.4'
N N 0.0311 0.0180 'International Tables Vol C Tables 4.2.6.8 and 6.1.1.4'
O O 0.0492 0.0322 'International Tables Vol C Tables 4.2.6.8 and 6.1.1.4'

loop_
_geom_angle_atom_site_label_1
_geom_angle_atom_site_label_2
_geom_angle_atom_site_label_3
_geom_angle
_geom_angle_site_symmetry_1
_geom_angle_site_symmetry_3
_geom_angle_publ_flag
O1 Cu1 O1 98.2(3) 2_556 . ?
O1 Cu1 O6 160.77(19) 2_556 4_556 ?
O1 Cu1 O6 99.2(2) . 4_556 ?
O1 Cu1 O6 99.2(2) 2_556 3_454 ?
O1 Cu1 O6 160.78(19) . 3_454 ?
O6 Cu1 O6 64.9(3) 4_556 3_454 ?
O1 Cu1 C28 130.88(15) 2_556 3_454 ?
O1 Cu1 C28 130.89(15) . 3_454 ?
O6 Cu1 C28 32.43(13) 4_556 3_454 ?
O6 Cu1 C28 32.43(13) 3_454 3_454 ?
O1 Cu1 C1 29.8(2) 2_556 2_556 ?
O1 Cu1 C1 100.8(2) . 2_556 ?
O6 Cu1 C1 137.0(2) 4_556 2_556 ?
O6 Cu1 C1 98.33(19) 3_454 2_556 ?
C28 Cu1 C1 121.29(14) 3_454 2_556 ?
O1 Cu1 C1 100.8(2) 2_556 . ?
O1 Cu1 C1 29.8(2) . . ?
O6 Cu1 C1 98.33(19) 4_556 . ?
O6 Cu1 C1 137.0(2) 3_454 . ?
C28 Cu1 C1 121.29(14) 3_454 . ?
C1 Cu1 C1 117.4(3) 2_556 . ?
O4 Cu2 O4 158.2(4) . 2_556 ?
O4 Cu2 O3 62.8(3) . . ?
O4 Cu2 O3 101.9(2) 2_556 . ?
O4 Cu2 O3 101.9(2) . 2_556 ?
O4 Cu2 O3 62.8(3) 2_556 2_556 ?
O3 Cu2 O3 96.8(5) . 2_556 ?
O4 Cu2 O5 111.7(3) . 4_546 ?
O4 Cu2 O5 87.7(2) 2_556 4_546 ?
O3 Cu2 O5 161.2(3) . 4_546 ?
O3 Cu2 O5 102.0(3) 2_556 4_546 ?
O4 Cu2 O5 87.7(2) . 3_444 ?
O4 Cu2 O5 111.7(3) 2_556 3_444 ?
O3 Cu2 O5 102.0(3) . 3_444 ?
O3 Cu2 O5 161.2(3) 2_556 3_444 ?
O5 Cu2 O5 59.3(4) 4_546 3_444 ?
O4 Cu2 C8 130.4(3) . 2_556 ?
O4 Cu2 C8 32.0(3) 2_556 2_556 ?
O3 Cu2 C8 99.0(3) . 2_556 ?
O3 Cu2 C8 30.9(3) 2_556 2_556 ?
O5 Cu2 C8 97.6(3) 4_546 2_556 ?
O5 Cu2 C8 141.9(3) 3_444 2_556 ?
O4 Cu2 C8 32.0(3) . . ?
O4 Cu2 C8 130.4(3) 2_556 . ?
O3 Cu2 C8 30.9(3) . . ?
O3 Cu2 C8 99.0(3) 2_556 . ?
O5 Cu2 C8 141.9(3) 4_546 . ?
O5 Cu2 C8 97.6(3) 3_444 . ?
C8 Cu2 C8 116.2(4) 2_556 . ?
O4 Cu2 C15 100.9(2) . 3_444 ?
O4 Cu2 C15 100.9(2) 2_556 3_444 ?
O3 Cu2 C15 131.6(2) . 3_444 ?
O3 Cu2 C15 131.6(2) 2_556 3_444 ?
O5 Cu2 C15 29.6(2) 4_546 3_444 ?
O5 Cu2 C15 29.6(2) 3_444 3_444 ?
C8 Cu2 C15 121.89(18) 2_556 3_444 ?
C8 Cu2 C15 121.89(18) . 3_444 ?
C1 O1 Cu1 101.5(4) . . ?
C8 O3 Cu2 83.4(5) . . ?
C8 O4 Cu2 92.6(5) . . ?
C28 O6 Cu1 87.4(4) . 3_545 ?
C15 O5 Cu2 89.0(7) . 3 ?
O2 C1 O1 123.0(6) . . ?
O2 C1 C2 119.7(6) . . ?
O1 C1 C2 117.3(6) . . ?
O2 C1 Cu1 74.4(4) . . ?
O1 C1 Cu1 48.7(3) . . ?
C2 C1 Cu1 165.5(5) . . ?
C7 C2 C3 119.8(5) . . ?
C7 C2 C1 120.9(6) . . ?
C3 C2 C1 119.3(6) . . ?
C4 C3 C2 119.6(6) . . ?
C5 C4 C3 121.3(6) . . ?
C4 C5 C6 118.5(5) . . ?
C4 C5 C21 121.6(5) . . ?
C6 C5 C21 119.9(5) . . ?
C7 C6 C5 120.2(6) . . ?
C2 C7 C6 120.5(6) . . ?
C22 C21 C20 119.4(5) . . ?
C22 C21 C5 121.2(5) . . ?
C20 C21 C5 119.4(5) . . ?
C21 C22 C23 119.6(5) . . ?
C21 C22 C12 119.6(5) . . ?
C23 C22 C12 120.7(5) . . ?
C22 C23 C22 120.8(7) 2_657 . ?
C22 C23 C24 119.6(3) 2_657 . ?
C22 C23 C24 119.6(3) . . ?
C21 C20 C21 121.1(7) . 2_657 ?
C21 C20 C19 119.5(3) . . ?
C21 C20 C19 119.5(3) 2_657 . ?
C11 C12 C13 119.4(5) . . ?
C11 C12 C22 121.1(5) . . ?
C13 C12 C22 119.5(5) . . ?
C12 C11 C10 119.5(6) . . ?
C9 C10 C11 120.5(6) . . ?
C14 C9 C10 119.9(6) . . ?
C14 C9 C8 120.4(7) . . ?
C10 C9 C8 119.7(7) . . ?
C9 C14 C13 120.0(7) . . ?
C14 C13 C12 120.6(6) . . ?
O3 C8 O4 120.8(7) . . ?
O3 C8 C9 120.3(8) . . ?
O4 C8 C9 118.9(7) . . ?
O3 C8 Cu2 65.7(4) . . ?
O4 C8 Cu2 55.4(3) . . ?
C9 C8 Cu2 173.2(7) . . ?
C25 C24 C25 119.6(7) 2_657 . ?
C25 C24 C23 120.2(4) 2_657 . ?
C25 C24 C23 120.2(3) . . ?
C24 C25 C26 119.9(5) . . ?
C27 C26 C25 120.3(6) . . ?
C26 C27 C26 119.8(7) 2_657 . ?
C26 C27 C28 120.1(4) 2_657 . ?
C26 C27 C28 120.1(4) . . ?
O6 C28 O6 120.3(8) . 2_657 ?
O6 C28 C27 119.8(4) . . ?
O6 C28 C27 119.8(4) 2_657 . ?
O6 C28 Cu1 60.2(4) . 3_545 ?
O6 C28 Cu1 60.2(4) 2_657 3_545 ?
C27 C28 Cu1 180.0 . 3_545 ?
C18 C19 C18 119.0(7) . 2_657 ?
C18 C19 C20 120.5(4) . . ?
C18 C19 C20 120.5(4) 2_657 . ?
C17 C18 C19 120.8(6) . . ?
C18 C17 C16 119.7(6) . . ?
C17 C16 C17 119.9(8) 2_657 . ?
C17 C16 C15 120.1(4) 2_657 . ?
C17 C16 C15 120.1(4) . . ?
O5 C15 O5 122.7(11) 2_657 . ?
O5 C15 C16 118.7(6) 2_657 . ?
O5 C15 C16 118.7(6) . . ?
O5 C15 Cu2 61.3(6) 2_657 3 ?
O5 C15 Cu2 61.3(6) . 3 ?
C16 C15 Cu2 180.0 . 3 ?
C29 N1 C30 114.5(10) . . ?

loop_
_geom_bond_atom_site_label_1
_geom_bond_atom_site_label_2
_geom_bond_distance
_geom_bond_site_symmetry_2
_geom_bond_publ_flag
Cu1 O1 1.947(5) 2_556 ?
Cu1 O1 1.947(5) . ?
Cu1 O6 2.033(5) 4_556 ?
Cu1 O6 2.033(5) 3_454 ?
Cu1 C28 2.342(9) 3_454 ?
Cu1 C1 2.541(6) 2_556 ?
Cu1 C1 2.541(6) . ?
Cu2 O4 1.986(5) . ?
Cu2 O4 1.986(5) 2_556 ?
Cu2 O3 2.211(7) . ?
Cu2 O3 2.211(7) 2_556 ?
Cu2 O5 2.216(8) 4_546 ?
Cu2 O5 2.216(8) 3_444 ?
Cu2 C8 2.410(7) 2_556 ?
Cu2 C8 2.410(7) . ?
Cu2 C15 2.525(11) 3_444 ?
O1 C1 1.290(8) . ?
O2 C1 1.240(9) . ?
O3 C8 1.247(12) . ?
O4 C8 1.279(11) . ?
O6 C28 1.257(7) . ?
O5 C15 1.249(9) . ?
C1 C2 1.517(8) . ?
C2 C7 1.364(9) . ?
C2 C3 1.395(10) . ?
C3 C4 1.384(9) . ?
C4 C5 1.373(9) . ?
C5 C6 1.402(8) . ?
C5 C21 1.490(7) . ?
C6 C7 1.388(8) . ?
C21 C22 1.401(8) . ?
C21 C20 1.412(6) . ?
C22 C23 1.412(7) . ?
C22 C12 1.489(7) . ?
C23 C24 1.500(10) . ?
C20 C19 1.499(10) . ?
C12 C11 1.391(8) . ?
C12 C13 1.400(9) . ?
C11 C10 1.397(9) . ?
C10 C9 1.393(11) . ?
C9 C14 1.378(11) . ?
C9 C8 1.489(9) . ?
C14 C13 1.389(9) . ?
C24 C25 1.389(7) 2_657 ?
C24 C25 1.389(7) . ?
C25 C26 1.399(8) . ?
C26 C27 1.381(7) . ?
C27 C28 1.496(11) . ?
C19 C18 1.399(7) . ?
C19 C18 1.399(7) 2_657 ?
C18 C17 1.384(9) . ?
C17 C16 1.402(8) . ?
C16 C15 1.505(13) . ?
N1 C29 1.494(14) . ?
N1 C30 1.510(18) . ?
